data_2312979
loop_
_publ_author_name
'Nakazawa, Minato'
'Hayashi, Seishu'
'Tanaka, Keita'
'Iwasaki, Kenji'
'Goda, Makoto'
'Yamada, Yusuke'
'Adachi, Naruhiko'

_publ_section_title
;
 Semi-automated MicroED system unveils multiple polymorphs in fish-derived
 guanine crystals.
;
_journal_coeditor_code YD3070
_journal_issue 'Pt 7'
_journal_name_full 'Acta crystallographica. Section C, Structural chemistry'
_journal_page_first 310
_journal_page_last 323
_journal_paper_doi 10.1107/S2053229626006236
_journal_volume 82
_journal_year 2026
_chemical_formula_moiety 'C5 H5 N5 O'
_chemical_formula_sum 'C5 H5 N5 O'
_chemical_formula_weight 151.13
_chemical_name_common 'Guanine anhydrous alpha'
_chemical_name_systematic 'Guanine anhydrous'
_space_group_crystal_system monoclinic
_space_group_IT_number 14
_space_group_name_Hall '-P 2ybc'
_space_group_name_H-M_alt 'P 1 21/c 1'
_atom_sites_solution_hydrogens geom
_atom_sites_solution_primary dual
_audit_creation_method
;
Olex2 1.5
(compiled 2026.05.24 svn.rec792b02 for OlexSys, GUI svn.r7575)
;
_cell_angle_alpha 90
_cell_angle_beta 95.69(2)
_cell_angle_gamma 90
_cell_formula_units_Z 4
_cell_length_a 3.6114(8)
_cell_length_b 9.8783(13)
_cell_length_c 16.654(3)
_cell_measurement_reflns_used 6871
_cell_measurement_temperature 92.00
_cell_measurement_theta_max 1.2972166994948
_cell_measurement_theta_min 0.81587284709977E-1
_cell_volume 591.20(19)
_computing_cell_refinement
;
DIALS (Vypritskaia <i>et al.</i>,  2025)
;
_computing_data_collection
;
SerialEM (Mastronarde et al., 2005)
;
_computing_data_reduction
;
DIALS (Vypritskaia <i>et al.</i>,  2025)
;
_computing_molecular_graphics
;
Olex2 1.5 (Dolomanov <i>et al.</i>,  2009)
;
_computing_publication_material
;
Olex2 1.5 (Dolomanov <i>et al.</i>,  2009)
;
_computing_structure_refinement
;
SHELXL 2025/1 (Sheldrick, 2015)
;
_computing_structure_solution
;
SHELXT 2018/2 (Sheldrick, 2018)
;
_diffrn_ambient_temperature 92.00
_diffrn_detector 'Rio 16M'
_diffrn_measured_fraction_theta_full 0.730
_diffrn_measured_fraction_theta_max 0.734
_diffrn_measurement_device_type 'JEOL CRYO ARM 200'
_diffrn_measurement_method 'continuous rotation 3D ED'
_diffrn_measurement_specimen_support 'Quantifoil Cu300 R1.2/1.3'
_diffrn_radiation_type 'electrons 200 keV'
_diffrn_radiation_wavelength 0.02508
_diffrn_reflns_av_R_equivalents 0.2469
_diffrn_reflns_av_unetI/netI 0.1049
_diffrn_reflns_limit_h_max 6
_diffrn_reflns_limit_h_min -6
_diffrn_reflns_limit_k_max 17
_diffrn_reflns_limit_k_min -17
_diffrn_reflns_limit_l_max 30
_diffrn_reflns_limit_l_min -30
_diffrn_reflns_number 91418
_diffrn_reflns_theta_full 0.862
_diffrn_reflns_theta_max 1.306
_diffrn_reflns_theta_min 0.085
_diffrn_source 'Cold Field Emission Gun'
_exptl_absorpt_coefficient_mu 0.000
_exptl_crystal_density_diffrn 1.698
_exptl_crystal_description plate
_exptl_crystal_F_000 113
_refine_diff_density_max 0.125
_refine_diff_density_min -0.201
_refine_ls_extinction_coef 44672(7)
_refine_ls_extinction_expression Fc^*^=kFc[1+0.001xFc^2^\l^3^/sin(2\q)]^-1/4^
_refine_ls_extinction_method
;
SHELXL-2025/1 (Sheldrick 2025)
;
_refine_ls_goodness_of_fit_ref 1.171
_refine_ls_hydrogen_treatment constr
_refine_ls_matrix_type full
_refine_ls_number_parameters 101
_refine_ls_number_reflns 3726
_refine_ls_number_restraints 0
_refine_ls_restrained_S_all 1.171
_refine_ls_R_factor_all 0.1564
_refine_ls_R_factor_gt 0.1204
_refine_ls_shift/su_max 0.001
_refine_ls_shift/su_mean 0.000
_refine_ls_structure_factor_coef Fsqd
_refine_ls_weighting_details 'w=1/[\s^2^(Fo^2^)+(0.1261P)^2^+0.0487P] where P=(Fo^2^+2Fc^2^)/3'
_refine_ls_weighting_scheme calc
_refine_ls_wR_factor_gt 0.3320
_refine_ls_wR_factor_ref 0.3444
_reflns_number_gt 2301
_reflns_number_total 3726
_reflns_threshold_expression 'I > 2\s(I)'
_cod_data_source_file yd3070.cif
_cod_data_source_block 2531601_synga_ph10
_cod_original_cell_volume 591.18(18)
_cod_database_code 2312979
_shelx_space_group_comment
;
The symmetry employed for this shelxl refinement is uniquely defined
by the following loop, which should always be used as a source of
symmetry information in preference to the above space-group names.
They are only intended as comments.
;

loop_
_space_group_symop_operation_xyz
'x, y, z'
'-x, y+1/2, -z+1/2'
'-x, -y, -z'
'x, -y-1/2, z-1/2'

loop_
_atom_site_type_symbol
_atom_site_label
_atom_site_fract_x
_atom_site_fract_y
_atom_site_fract_z
_atom_site_U_iso_or_equiv
_atom_site_adp_type
_atom_site_calc_flag
_atom_site_occupancy
_atom_site_disorder_assembly
_atom_site_disorder_group
N N1 0.3779(7) 0.4557(2) 0.28747(14) 0.0168(4) Uani d 1 . .
H H1 0.415553 0.545358 0.255792 0.020 Uiso calc 1 . .
N N2 0.5661(8) 0.3415(2) 0.17398(15) 0.0197(5) Uani d 1 . .
H H2B 0.624740 0.254188 0.143516 0.024 Uiso calc 1 . .
H H2A 0.593381 0.434807 0.147203 0.024 Uiso calc 1 . .
C C2 0.4523(8) 0.3335(2) 0.24977(16) 0.0161(5) Uani d 1 . .
N N3 0.4168(7) 0.2113(2) 0.28468(14) 0.0172(5) Uani d 1 . .
C C4 0.3005(8) 0.2169(3) 0.36059(17) 0.0176(5) Uani d 1 . .
C C5 0.2185(8) 0.3374(2) 0.40178(17) 0.0174(6) Uani d 1 . .
O O6 0.1933(7) 0.5824(2) 0.39348(14) 0.0210(5) Uani d 1 . .
C C6 0.2566(9) 0.4667(3) 0.36467(17) 0.0181(5) Uani d 1 . .
N N7 0.1177(7) 0.2971(2) 0.47670(14) 0.0179(5) Uani d 1 . .
H H7 0.035849 0.359910 0.522403 0.022 Uiso calc 1 . .
C C8 0.1472(9) 0.1591(2) 0.47865(17) 0.0194(6) Uani d 1 . .
H H8 0.087762 0.097455 0.531070 0.023 Uiso calc 1 . .
N N9 0.2570(8) 0.1053(2) 0.40954(15) 0.0196(5) Uani d 1 . .

loop_
_atom_site_aniso_label
_atom_site_aniso_U_11
_atom_site_aniso_U_22
_atom_site_aniso_U_33
_atom_site_aniso_U_12
_atom_site_aniso_U_13
_atom_site_aniso_U_23
N1 0.0210(12) 0.0148(8) 0.0156(10) 0.0000(7) 0.0060(9) 0.0004(7)
N2 0.0259(13) 0.0147(8) 0.0200(11) 0.0007(8) 0.0096(10) -0.0004(7)
C2 0.0213(14) 0.0134(9) 0.0146(11) -0.0007(8) 0.0064(11) -0.0003(8)
N3 0.0229(12) 0.0141(8) 0.0154(10) 0.0002(7) 0.0054(9) 0.0002(7)
C4 0.0227(14) 0.0145(10) 0.0166(12) -0.0002(9) 0.0063(11) -0.0016(8)
C5 0.0251(15) 0.0119(9) 0.0162(12) 0.0013(9) 0.0073(11) 0.0004(8)
O6 0.0310(12) 0.0157(8) 0.0178(9) -0.0004(7) 0.0102(9) -0.0023(6)
C6 0.0251(15) 0.0143(10) 0.0156(12) -0.0027(9) 0.0059(11) -0.0011(8)
N7 0.0215(12) 0.0161(8) 0.0171(10) 0.0005(8) 0.0060(9) -0.0020(7)
C8 0.0260(15) 0.0152(10) 0.0182(12) 0.0015(9) 0.0086(12) 0.0030(8)
N9 0.0272(14) 0.0154(8) 0.0169(11) -0.0016(8) 0.0062(10) -0.0013(7)

loop_
_atom_type_symbol
_atom_type_description
_atom_type_scat_dispersion_real
_atom_type_scat_dispersion_imag
_atom_type_scat_source
C C 0.0000 0.0000 'International Tables Vol C Tables 4.2.6.8 and 6.1.1.4'
H H 0.0000 0.0000 'International Tables Vol C Tables 4.2.6.8 and 6.1.1.4'
N N 0.0000 0.0000 'International Tables Vol C Tables 4.2.6.8 and 6.1.1.4'
O O 0.0000 0.0000 'International Tables Vol C Tables 4.2.6.8 and 6.1.1.4'

loop_
_geom_angle_atom_site_label_1
_geom_angle_atom_site_label_2
_geom_angle_atom_site_label_3
_geom_angle_site_symmetry_1
_geom_angle_site_symmetry_3
_geom_angle
_geom_angle_publ_flag
C2 N1 H1 . . 117.6 ?
C2 N1 C6 . . 124.8(2) ?
C6 N1 H1 . . 117.6 ?
H2B N2 H2A . . 120.0 ?
C2 N2 H2B . . 120.0 ?
C2 N2 H2A . . 120.0 ?
N2 C2 N1 . . 116.9(2) ?
N3 C2 N1 . . 123.2(2) ?
N3 C2 N2 . . 119.9(2) ?
C2 N3 C4 . . 114.3(2) ?
N3 C4 C5 . . 125.2(2) ?
N3 C4 N9 . . 124.9(2) ?
N9 C4 C5 . . 109.9(2) ?
C4 C5 C6 . . 120.4(2) ?
N7 C5 C4 . . 106.2(2) ?
N7 C5 C6 . . 133.4(2) ?
N1 C6 C5 . . 112.2(2) ?
O6 C6 N1 . . 120.1(2) ?
O6 C6 C5 . . 127.7(2) ?
C5 N7 H7 . . 126.9 ?
C8 N7 C5 . . 106.2(2) ?
C8 N7 H7 . . 126.9 ?
N7 C8 H8 . . 123.3 ?
N9 C8 N7 . . 113.4(2) ?
N9 C8 H8 . . 123.3 ?
C8 N9 C4 . . 104.2(2) ?

loop_
_geom_bond_atom_site_label_1
_geom_bond_atom_site_label_2
_geom_bond_site_symmetry_2
_geom_bond_distance
_geom_bond_publ_flag
N1 H1 . 1.0470 ?
N1 C2 . 1.399(3) ?
N1 C6 . 1.403(3) ?
N2 H2B . 1.0330 ?
N2 H2A . 1.0330 ?
N2 C2 . 1.368(3) ?
C2 N3 . 1.352(3) ?
N3 C4 . 1.372(3) ?
C4 C5 . 1.420(3) ?
C4 N9 . 1.389(3) ?
C5 C6 . 1.432(4) ?
C5 N7 . 1.392(3) ?
O6 C6 . 1.269(3) ?
N7 H7 . 1.0470 ?
N7 C8 . 1.367(3) ?
C8 H8 . 1.1030 ?
C8 N9 . 1.362(3) ?

loop_
_geom_torsion_atom_site_label_1
_geom_torsion_atom_site_label_2
_geom_torsion_atom_site_label_3
_geom_torsion_atom_site_label_4
_geom_torsion_site_symmetry_1
_geom_torsion_site_symmetry_2
_geom_torsion_site_symmetry_3
_geom_torsion_site_symmetry_4
_geom_torsion
_geom_torsion_publ_flag
N1 C2 N3 C4 . . . . 0.1(4) ?
N2 C2 N3 C4 . . . . -179.9(3) ?
C2 N1 C6 C5 . . . . 0.4(4) ?
C2 N1 C6 O6 . . . . -179.4(3) ?
C2 N3 C4 C5 . . . . 0.3(5) ?
C2 N3 C4 N9 . . . . -177.5(3) ?
N3 C4 C5 C6 . . . . -0.4(5) ?
N3 C4 C5 N7 . . . . -179.0(3) ?
N3 C4 N9 C8 . . . . 178.6(3) ?
C4 C5 C6 N1 . . . . 0.0(4) ?
C4 C5 C6 O6 . . . . 179.8(3) ?
C4 C5 N7 C8 . . . . 0.9(3) ?
C5 C4 N9 C8 . . . . 0.5(4) ?
C5 N7 C8 N9 . . . . -0.7(4) ?
C6 N1 C2 N2 . . . . 179.5(3) ?
C6 N1 C2 N3 . . . . -0.5(5) ?
C6 C5 N7 C8 . . . . -177.5(4) ?
N7 C5 C6 N1 . . . . 178.2(3) ?
N7 C5 C6 O6 . . . . -2.0(6) ?
N7 C8 N9 C4 . . . . 0.1(4) ?
N9 C4 C5 C6 . . . . 177.7(3) ?
N9 C4 C5 N7 . . . . -0.9(4) ?
